data_4301132
loop_
_publ_author_name
'Qing Wang'
'Jianyong Zhang'
'Chun-Feng Zhuang'
'Yu Tang'
'Cheng-Yong Su'

_publ_section_title
;
Guest Inclusion and Interpenetration Tuning of Cd(II)/Mn(II) Coordination
Grid Networks Assembled from a Rigid Linear Diimidazole Schiff Base Ligand
;
_journal_name_full 'Inorganic Chemistry'
_journal_page_first 287
_journal_page_last 295
_journal_paper_doi 10.1021/ic801770n
_journal_volume 48
_journal_year 2009
_chemical_formula_sum 'C54 H45 Cd F6 N12 O6 S2'
_chemical_formula_weight 1248.54
_chemical_name_systematic
; 
 ? 
;
_space_group_IT_number 12
_symmetry_cell_setting monoclinic
_symmetry_space_group_name_Hall '-C 2y'
_symmetry_space_group_name_H-M 'C 1 2/m 1'
_atom_sites_solution_hydrogens geom
_atom_sites_solution_primary direct
_atom_sites_solution_secondary difmap
_audit_creation_method SHELXL-97
_cell_angle_alpha 90.00
_cell_angle_beta 116.040(4)
_cell_angle_gamma 90.00
_cell_formula_units_Z 4
_cell_length_a 19.8224(9)
_cell_length_b 20.2471(7)
_cell_length_c 15.0929(6)
_cell_measurement_reflns_used 7690
_cell_measurement_temperature 153(2)
_cell_measurement_theta_max 29.7333
_cell_measurement_theta_min 2.8896
_cell_volume 5442.6(4)
_computing_cell_refinement
;
CrysAlis RED, Oxford Diffraction Ltd.,
Version 1.171.32.4 (release 27-04-2006 CrysAlis171 .NET)
(compiled Apr 27 2007,17:53:11)
;
_computing_data_collection
;
CrysAlis CCD, Oxford Diffraction Ltd.,
Version 1.171.32.4 (release 27-04-2006 CrysAlis171 .NET)
(compiled Apr 27 2007,17:53:11)
;
_computing_data_reduction
;
CrysAlis RED, Oxford Diffraction Ltd.,
Version 1.171.32.4 (release 27-04-2006 CrysAlis171 .NET)
(compiled Apr 27 2007,17:53:11)
;
_computing_molecular_graphics 'Bruker SHELXTL'
_computing_publication_material 'Bruker SHELXTL'
_computing_structure_refinement 'SHELXL-97 (Sheldrick, 1997)'
_computing_structure_solution 'SHELXS-97 (Sheldrick, 1990)'
_diffrn_ambient_temperature 153(2)
_diffrn_detector_area_resol_mean 16.0855
_diffrn_measured_fraction_theta_full 0.996
_diffrn_measured_fraction_theta_max 0.996
_diffrn_measurement_device_type 'multiwire proportional'
_diffrn_measurement_method 'phi and omega scans'
_diffrn_radiation_monochromator graphite
_diffrn_radiation_source 'fine-focus sealed tube'
_diffrn_radiation_type MoK\a
_diffrn_radiation_wavelength 0.71073
_diffrn_reflns_av_R_equivalents 0.0308
_diffrn_reflns_av_sigmaI/netI 0.0383
_diffrn_reflns_limit_h_max 24
_diffrn_reflns_limit_h_min -24
_diffrn_reflns_limit_k_max 24
_diffrn_reflns_limit_k_min -17
_diffrn_reflns_limit_l_max 18
_diffrn_reflns_limit_l_min -18
_diffrn_reflns_number 15787
_diffrn_reflns_theta_full 26.00
_diffrn_reflns_theta_max 26.00
_diffrn_reflns_theta_min 2.92
_exptl_absorpt_coefficient_mu 0.561
_exptl_absorpt_correction_T_max 1.00000
_exptl_absorpt_correction_T_min 0.82764
_exptl_absorpt_correction_type multi-scan
_exptl_crystal_colour yellow
_exptl_crystal_density_diffrn 1.524
_exptl_crystal_density_method 'not measured'
_exptl_crystal_description block
_exptl_crystal_F_000 2540
_exptl_crystal_size_max 0.38
_exptl_crystal_size_mid 0.35
_exptl_crystal_size_min 0.30
_refine_diff_density_max 0.503
_refine_diff_density_min -0.556
_refine_diff_density_rms 0.064
_refine_ls_extinction_method none
_refine_ls_goodness_of_fit_ref 1.075
_refine_ls_hydrogen_treatment geom
_refine_ls_matrix_type full
_refine_ls_number_parameters 426
_refine_ls_number_reflns 5496
_refine_ls_number_restraints 0
_refine_ls_restrained_S_all 1.075
_refine_ls_R_factor_all 0.0464
_refine_ls_R_factor_gt 0.0325
_refine_ls_shift/su_max 0.000
_refine_ls_shift/su_mean 0.000
_refine_ls_structure_factor_coef Fsqd
_refine_ls_weighting_details 'calc w=1/[\s^2^(Fo^2^)+(0.0572P)^2^+0.0000P] where P=(Fo^2^+2Fc^2^)/3'
_refine_ls_weighting_scheme calc
_refine_ls_wR_factor_gt 0.0906
_refine_ls_wR_factor_ref 0.0955
_reflns_number_gt 4022
_reflns_number_total 5496
_reflns_threshold_expression >2sigma(I)
_cod_data_source_file ic801770n_si_001_06.cif
_cod_data_source_block 6
_cod_depositor_comments
;
The following automatic conversions were performed:
'_symmetry_cell_setting' value 'Monoclinic' changed to 'monoclinic'
according to '/home/saulius/struct/CIF-dictionaries/cif_core.dic'
dictionary named 'cif_core.dic' version 2.4.1 from 2010-06-29.

Automatic conversion script
Id: cif_fix_enum 1527 2010-12-29 10:47:43Z saulius 
;
_cod_original_sg_symbol_H-M 'C 2/m'
_cod_database_code 4301132

loop_
_symmetry_equiv_pos_as_xyz
'x, y, z'
'-x, y, -z'
'x+1/2, y+1/2, z'
'-x+1/2, y+1/2, -z'
'-x, -y, -z'
'x, -y, z'
'-x+1/2, -y+1/2, -z'
'x+1/2, -y+1/2, z'

loop_
_atom_site_label
_atom_site_type_symbol
_atom_site_fract_x
_atom_site_fract_y
_atom_site_fract_z
_atom_site_U_iso_or_equiv
_atom_site_adp_type
_atom_site_occupancy
_atom_site_symmetry_multiplicity
_atom_site_calc_flag
_atom_site_refinement_flags
_atom_site_disorder_assembly
_atom_site_disorder_group
Cd1 Cd 0.0000 0.0000 0.0000 0.02389(11) Uani 1 4 d S . .
Cd2 Cd 1.0000 0.5000 1.0000 0.03477(12) Uani 1 4 d S . .
C1 C 0.85436(13) 0.39979(13) 0.9289(2) 0.0370(6) Uani 1 1 d . . .
H1A H 0.8263 0.4264 0.8749 0.044 Uiso 1 1 calc R . .
C2 C 0.88827(14) 0.31660(16) 1.03186(19) 0.0445(7) Uani 1 1 d . . .
H2A H 0.8892 0.2766 1.0627 0.053 Uiso 1 1 calc R . .
C3 C 0.94196(14) 0.36307(15) 1.0627(2) 0.0466(7) Uani 1 1 d . . .
H3A H 0.9870 0.3602 1.1196 0.056 Uiso 1 1 calc R . .
C4 C 0.76289(13) 0.30753(13) 0.88220(18) 0.0328(6) Uani 1 1 d . . .
C5 C 0.76001(14) 0.23965(13) 0.8745(2) 0.0381(7) Uani 1 1 d . . .
H5A H 0.8021 0.2145 0.9127 0.046 Uiso 1 1 calc R . .
C6 C 0.69444(14) 0.20897(13) 0.80993(19) 0.0377(6) Uani 1 1 d . . .
H6A H 0.6928 0.1631 0.8056 0.045 Uiso 1 1 calc R . .
C7 C 0.63078(13) 0.24545(12) 0.75118(18) 0.0316(6) Uani 1 1 d . . .
C8 C 0.63501(13) 0.31421(13) 0.76114(18) 0.0341(6) Uani 1 1 d . . .
H8A H 0.5932 0.3398 0.7232 0.041 Uiso 1 1 calc R . .
C9 C 0.70010(13) 0.34471(13) 0.82626(19) 0.0351(6) Uani 1 1 d . . .
H9A H 0.7017 0.3904 0.8325 0.042 Uiso 1 1 calc R . .
C10 C 0.55998(13) 0.21294(13) 0.67959(18) 0.0331(6) Uani 1 1 d . . .
C11 C 0.55600(16) 0.13912(14) 0.6704(2) 0.0545(8) Uani 1 1 d . . .
H11A H 0.5071 0.1264 0.6217 0.082 Uiso 1 1 calc R . .
H11B H 0.5650 0.1199 0.7328 0.082 Uiso 1 1 calc R . .
H11C H 0.5933 0.1238 0.6509 0.082 Uiso 1 1 calc R . .
C12 C 0.38922(14) 0.26332(12) 0.50888(19) 0.0320(6) Uani 1 1 d . . .
C13 C 0.39926(15) 0.33632(13) 0.5069(2) 0.0434(7) Uani 1 1 d . . .
H13A H 0.4486 0.3482 0.5554 0.065 Uiso 1 1 calc R . .
H13B H 0.3624 0.3583 0.5214 0.065 Uiso 1 1 calc R . .
H13C H 0.3933 0.3494 0.4427 0.065 Uiso 1 1 calc R . .
C14 C 0.31578(14) 0.23437(12) 0.43940(18) 0.0312(6) Uani 1 1 d . . .
C15 C 0.30728(14) 0.16597(13) 0.42944(19) 0.0360(6) Uani 1 1 d . . .
H15A H 0.3473 0.1388 0.4680 0.043 Uiso 1 1 calc R . .
C16 C 0.24054(14) 0.13764(13) 0.36342(18) 0.0371(6) Uani 1 1 d . . .
H16A H 0.2359 0.0920 0.3572 0.045 Uiso 1 1 calc R . .
C17 C 0.18068(13) 0.17811(13) 0.30675(17) 0.0317(6) Uani 1 1 d . . .
C18 C 0.18656(14) 0.24600(12) 0.31672(19) 0.0340(6) Uani 1 1 d . . .
H18A H 0.1457 0.2728 0.2797 0.041 Uiso 1 1 calc R . .
C19 C 0.25406(14) 0.27367(14) 0.38252(18) 0.0349(6) Uani 1 1 d . . .
H19A H 0.2582 0.3194 0.3888 0.042 Uiso 1 1 calc R . .
C20 C 0.10838(13) 0.09755(12) 0.17503(17) 0.0312(5) Uani 1 1 d . . .
H20A H 0.1499 0.0767 0.1743 0.037 Uiso 1 1 calc R . .
C21 C -0.00481(14) 0.12422(14) 0.14194(19) 0.0395(6) Uani 1 1 d . . .
H21A H -0.0570 0.1247 0.1128 0.047 Uiso 1 1 calc R . .
C22 C 0.03963(13) 0.16537(15) 0.2141(2) 0.0436(7) Uani 1 1 d . . .
H22A H 0.0242 0.1986 0.2436 0.052 Uiso 1 1 calc R . .
C23 C 0.8915(3) 0.5000 0.6406(4) 0.088(2) Uani 1 2 d S . .
C24 C 0.2715(2) 0.0000 0.1056(3) 0.0515(11) Uani 1 2 d S . .
C25 C 0.3385(2) 0.5000 0.4752(3) 0.0472(10) Uani 1 2 d S . .
H25A H 0.2884 0.5000 0.4287 0.057 Uiso 1 2 calc SR . .
C26 C 0.3552(3) 0.5000 0.5731(4) 0.0497(11) Uani 1 2 d S . .
H26A H 0.3167 0.5000 0.5926 0.060 Uiso 1 2 calc SR . .
C27 C 0.4305(3) 0.5000 0.6447(3) 0.0477(10) Uani 1 2 d S . .
H27A H 0.4413 0.5000 0.7113 0.057 Uiso 1 2 calc SR . .
C28 C 0.4887(2) 0.5000 0.6173(3) 0.0361(8) Uani 1 2 d S . .
C29 C 0.47082(18) 0.5000 0.5157(2) 0.0289(7) Uani 1 2 d S . .
C30 C 0.39445(19) 0.5000 0.4434(3) 0.0350(8) Uani 1 2 d S . .
C31 C 0.3783(2) 0.5000 0.3412(3) 0.0402(9) Uani 1 2 d S . .
H31A H 0.3287 0.5000 0.2935 0.048 Uiso 1 2 calc SR . .
C32 C 0.4346(2) 0.5000 0.3128(3) 0.0430(10) Uani 1 2 d S . .
H32A H 0.4226 0.5000 0.2459 0.052 Uiso 1 2 calc SR . .
N1 N 0.92093(11) 0.41575(11) 0.99799(16) 0.0389(5) Uani 1 1 d . . .
N2 N 0.83148(10) 0.33980(11) 0.94561(15) 0.0343(5) Uani 1 1 d . . .
N3 N 0.50615(11) 0.25252(10) 0.63029(16) 0.0330(5) Uani 1 1 d . . .
N4 N 0.43909(11) 0.22201(11) 0.56499(15) 0.0339(5) Uani 1 1 d . . .
N5 N 0.11264(10) 0.14846(10) 0.23563(14) 0.0324(5) Uani 1 1 d . . .
N6 N 0.03849(10) 0.08121(10) 0.11742(13) 0.0301(5) Uani 1 1 d . . .
S1 S 0.88659(7) 0.52964(7) 0.74281(9) 0.0367(3) Uani 0.50 1 d P . .
S2 S 0.18667(6) 0.02372(6) 0.00313(8) 0.0271(3) Uani 0.50 1 d P . .
F1 F 0.83599(15) 0.5000 0.55375(19) 0.0844(10) Uani 1 2 d S . .
F2 F 0.95558(14) 0.5000 0.6362(2) 0.0656(7) Uani 1 2 d S . .
F3 F 0.8838(3) 0.4222(2) 0.6477(4) 0.0772(12) Uani 0.50 1 d P . .
F4 F 0.26776(13) 0.0000 0.19120(16) 0.0681(8) Uani 1 2 d S . .
F5 F 0.2791(2) -0.07173(19) 0.0966(3) 0.0717(11) Uani 0.50 1 d P . .
F6 F 0.33170(15) 0.02300(18) 0.1111(3) 0.0618(13) Uani 0.50 1 d P . .
O1 O 0.8924(3) 0.5979(2) 0.7229(4) 0.0564(11) Uani 0.50 1 d P . .
O2 O 0.81610(14) 0.5000 0.7401(2) 0.0613(9) Uani 1 2 d S . .
O3 O 0.95151(14) 0.5000 0.82544(19) 0.0494(7) Uani 1 2 d S . .
O4 O 0.19670(15) 0.0000 -0.08184(18) 0.0424(7) Uani 1 2 d S . .
O5 O 0.12693(13) 0.0000 0.0149(2) 0.0553(8) Uani 1 2 d S . .
O6 O 0.18914(19) 0.09258(16) 0.0220(3) 0.0378(8) Uani 0.50 1 d P . .

loop_
_atom_site_aniso_label
_atom_site_aniso_U_11
_atom_site_aniso_U_22
_atom_site_aniso_U_33
_atom_site_aniso_U_23
_atom_site_aniso_U_13
_atom_site_aniso_U_12
Cd1 0.02223(17) 0.0249(2) 0.01846(17) 0.000 0.00330(13) 0.000
Cd2 0.01642(17) 0.0397(2) 0.0389(2) 0.000 0.00366(15) 0.000
C1 0.0249(12) 0.0317(15) 0.0459(15) -0.0010(12) 0.0078(11) 0.0002(11)
C2 0.0367(14) 0.0527(19) 0.0381(15) 0.0105(13) 0.0110(13) -0.0038(13)
C3 0.0269(13) 0.067(2) 0.0361(15) 0.0060(14) 0.0049(12) -0.0083(13)
C4 0.0269(12) 0.0348(16) 0.0358(14) -0.0046(11) 0.0128(11) -0.0065(11)
C5 0.0286(12) 0.0398(18) 0.0444(16) 0.0011(12) 0.0147(12) 0.0024(11)
C6 0.0371(14) 0.0272(15) 0.0494(16) -0.0066(12) 0.0194(13) -0.0048(12)
C7 0.0284(12) 0.0340(15) 0.0354(13) -0.0090(12) 0.0168(11) -0.0079(11)
C8 0.0278(12) 0.0323(15) 0.0405(14) -0.0066(12) 0.0135(11) -0.0008(11)
C9 0.0305(12) 0.0295(14) 0.0422(15) -0.0065(12) 0.0132(11) -0.0043(11)
C10 0.0338(13) 0.0347(15) 0.0369(14) -0.0105(12) 0.0210(12) -0.0081(12)
C11 0.0396(15) 0.0376(17) 0.072(2) -0.0108(16) 0.0116(15) -0.0089(13)
C12 0.0342(13) 0.0343(16) 0.0307(13) -0.0121(11) 0.0172(12) -0.0093(11)
C13 0.0416(15) 0.0309(15) 0.0446(16) -0.0107(12) 0.0069(13) -0.0096(12)
C14 0.0335(13) 0.0322(15) 0.0286(13) -0.0073(10) 0.0142(11) -0.0073(10)
C15 0.0303(12) 0.0337(15) 0.0368(14) -0.0036(12) 0.0081(11) -0.0053(11)
C16 0.0369(13) 0.0282(15) 0.0407(15) -0.0067(12) 0.0120(12) -0.0079(11)
C17 0.0301(12) 0.0377(15) 0.0277(12) -0.0101(11) 0.0130(10) -0.0065(11)
C18 0.0316(12) 0.0353(15) 0.0339(13) -0.0071(12) 0.0135(11) 0.0005(11)
C19 0.0381(14) 0.0314(14) 0.0363(14) -0.0104(11) 0.0173(12) -0.0054(12)
C20 0.0318(12) 0.0301(14) 0.0302(13) -0.0070(11) 0.0122(10) -0.0006(11)
C21 0.0257(12) 0.0507(17) 0.0373(14) -0.0125(13) 0.0094(11) 0.0024(12)
C22 0.0299(13) 0.0545(19) 0.0437(16) -0.0212(14) 0.0137(12) 0.0016(13)
C23 0.036(2) 0.177(8) 0.048(3) 0.000 0.015(2) 0.000
C24 0.032(2) 0.082(4) 0.037(2) 0.000 0.0126(18) 0.000
C25 0.038(2) 0.032(2) 0.065(3) 0.000 0.017(2) 0.000
C26 0.057(3) 0.037(2) 0.072(3) 0.000 0.044(3) 0.000
C27 0.074(3) 0.033(2) 0.042(2) 0.000 0.031(2) 0.000
C28 0.052(2) 0.0218(19) 0.0324(19) 0.000 0.0167(18) 0.000
C29 0.0379(18) 0.0181(17) 0.0290(18) 0.000 0.0132(15) 0.000
C30 0.0344(18) 0.0223(18) 0.046(2) 0.000 0.0158(17) 0.000
C31 0.037(2) 0.031(2) 0.034(2) 0.000 -0.0014(16) 0.000
C32 0.057(2) 0.036(2) 0.029(2) 0.000 0.0119(18) 0.000
N1 0.0225(10) 0.0433(14) 0.0445(13) -0.0019(11) 0.0088(9) -0.0025(10)
N2 0.0238(10) 0.0379(13) 0.0365(12) -0.0017(10) 0.0089(9) -0.0016(9)
N3 0.0287(10) 0.0336(12) 0.0341(11) -0.0112(10) 0.0113(9) -0.0076(10)
N4 0.0299(11) 0.0346(12) 0.0341(12) -0.0108(10) 0.0112(10) -0.0094(10)
N5 0.0296(10) 0.0370(13) 0.0281(11) -0.0104(9) 0.0103(9) -0.0035(9)
N6 0.0280(10) 0.0354(12) 0.0242(10) -0.0026(9) 0.0091(8) -0.0019(9)
S1 0.0294(6) 0.0395(7) 0.0345(7) -0.0014(5) 0.0078(5) 0.0030(5)
S2 0.0233(5) 0.0259(6) 0.0276(6) 0.0017(4) 0.0069(5) 0.0006(4)
F1 0.0557(16) 0.150(3) 0.0388(15) 0.000 0.0127(13) 0.000
F2 0.0513(15) 0.0744(19) 0.0802(19) 0.000 0.0372(14) 0.000
F3 0.095(3) 0.044(2) 0.095(3) -0.022(2) 0.044(3) -0.014(2)
F4 0.0478(14) 0.121(3) 0.0285(12) 0.000 0.0105(11) 0.000
F5 0.071(3) 0.048(2) 0.087(3) 0.026(2) 0.026(2) 0.027(2)
F6 0.0217(13) 0.090(4) 0.066(2) 0.0122(18) 0.0122(14) -0.0009(15)
O1 0.071(3) 0.025(2) 0.074(3) 0.005(2) 0.032(3) 0.007(2)
O2 0.0315(14) 0.105(3) 0.0415(16) 0.000 0.0107(13) 0.000
O3 0.0350(14) 0.0615(19) 0.0381(15) 0.000 0.0036(12) 0.000
O4 0.0485(15) 0.0484(17) 0.0291(13) 0.000 0.0158(12) 0.000
O5 0.0250(13) 0.097(2) 0.0425(16) 0.000 0.0132(12) 0.000
O6 0.042(2) 0.0251(19) 0.043(2) -0.0027(16) 0.0161(17) -0.0006(16)

loop_
_atom_type_symbol
_atom_type_description
_atom_type_scat_dispersion_real
_atom_type_scat_dispersion_imag
_atom_type_scat_source
C C 0.0033 0.0016 'International Tables Vol C Tables 4.2.6.8 and 6.1.1.4'
H H 0.0000 0.0000 'International Tables Vol C Tables 4.2.6.8 and 6.1.1.4'
N N 0.0061 0.0033 'International Tables Vol C Tables 4.2.6.8 and 6.1.1.4'
O O 0.0106 0.0060 'International Tables Vol C Tables 4.2.6.8 and 6.1.1.4'
F F 0.0171 0.0103 'International Tables Vol C Tables 4.2.6.8 and 6.1.1.4'
S S 0.1246 0.1234 'International Tables Vol C Tables 4.2.6.8 and 6.1.1.4'
Cd Cd -0.8075 1.2024 'International Tables Vol C Tables 4.2.6.8 and 6.1.1.4'

loop_
_geom_angle_atom_site_label_1
_geom_angle_atom_site_label_2
_geom_angle_atom_site_label_3
_geom_angle
_geom_angle_site_symmetry_1
_geom_angle_site_symmetry_3
_geom_angle_publ_flag
N6 Cd1 N6 180.00(11) . 5 ?
N6 Cd1 N6 88.16(10) . 2 ?
N6 Cd1 N6 91.84(10) 5 2 ?
N6 Cd1 N6 91.84(10) . 6 ?
N6 Cd1 N6 88.16(10) 5 6 ?
N6 Cd1 N6 180.00(7) 2 6 ?
N6 Cd1 O5 92.95(6) . 5 ?
N6 Cd1 O5 87.05(6) 5 5 ?
N6 Cd1 O5 87.05(6) 2 5 ?
N6 Cd1 O5 92.95(6) 6 5 ?
N6 Cd1 O5 87.05(6) . . ?
N6 Cd1 O5 92.95(6) 5 . ?
N6 Cd1 O5 92.95(6) 2 . ?
N6 Cd1 O5 87.05(6) 6 . ?
O5 Cd1 O5 180.00(13) 5 . ?
N1 Cd2 N1 95.32(11) 6_565 . ?
N1 Cd2 N1 84.68(11) 6_565 5_767 ?
N1 Cd2 N1 180.00(8) . 5_767 ?
N1 Cd2 N1 180.000(1) 6_565 2_757 ?
N1 Cd2 N1 84.68(11) . 2_757 ?
N1 Cd2 N1 95.32(11) 5_767 2_757 ?
N1 Cd2 O3 87.50(7) 6_565 5_767 ?
N1 Cd2 O3 87.50(7) . 5_767 ?
N1 Cd2 O3 92.50(7) 5_767 5_767 ?
N1 Cd2 O3 92.50(7) 2_757 5_767 ?
N1 Cd2 O3 92.50(7) 6_565 . ?
N1 Cd2 O3 92.50(7) . . ?
N1 Cd2 O3 87.50(7) 5_767 . ?
N1 Cd2 O3 87.50(7) 2_757 . ?
O3 Cd2 O3 180.000(1) 5_767 . ?
N1 C1 N2 111.9(2) . . ?
N1 C1 H1A 124.0 . . ?
N2 C1 H1A 124.0 . . ?
C3 C2 N2 106.5(2) . . ?
C3 C2 H2A 126.8 . . ?
N2 C2 H2A 126.8 . . ?
C2 C3 N1 110.4(2) . . ?
C2 C3 H3A 124.8 . . ?
N1 C3 H3A 124.8 . . ?
C5 C4 C9 120.0(2) . . ?
C5 C4 N2 120.2(2) . . ?
C9 C4 N2 119.8(2) . . ?
C4 C5 C6 119.9(2) . . ?
C4 C5 H5A 120.1 . . ?
C6 C5 H5A 120.1 . . ?
C5 C6 C7 121.2(2) . . ?
C5 C6 H6A 119.4 . . ?
C7 C6 H6A 119.4 . . ?
C6 C7 C8 117.7(2) . . ?
C6 C7 C10 121.8(2) . . ?
C8 C7 C10 120.6(2) . . ?
C9 C8 C7 121.1(2) . . ?
C9 C8 H8A 119.5 . . ?
C7 C8 H8A 119.5 . . ?
C8 C9 C4 120.2(2) . . ?
C8 C9 H9A 119.9 . . ?
C4 C9 H9A 119.9 . . ?
N3 C10 C7 115.0(2) . . ?
N3 C10 C11 125.0(2) . . ?
C7 C10 C11 120.0(2) . . ?
C10 C11 H11A 109.5 . . ?
C10 C11 H11B 109.5 . . ?
H11A C11 H11B 109.5 . . ?
C10 C11 H11C 109.5 . . ?
H11A C11 H11C 109.5 . . ?
H11B C11 H11C 109.5 . . ?
N4 C12 C14 116.0(2) . . ?
N4 C12 C13 125.8(2) . . ?
C14 C12 C13 118.2(2) . . ?
C12 C13 H13A 109.5 . . ?
C12 C13 H13B 109.5 . . ?
H13A C13 H13B 109.5 . . ?
C12 C13 H13C 109.5 . . ?
H13A C13 H13C 109.5 . . ?
H13B C13 H13C 109.5 . . ?
C19 C14 C15 117.9(2) . . ?
C19 C14 C12 122.0(2) . . ?
C15 C14 C12 120.0(2) . . ?
C16 C15 C14 121.4(2) . . ?
C16 C15 H15A 119.3 . . ?
C14 C15 H15A 119.3 . . ?
C15 C16 C17 119.2(2) . . ?
C15 C16 H16A 120.4 . . ?
C17 C16 H16A 120.4 . . ?
C18 C17 C16 120.8(2) . . ?
C18 C17 N5 120.3(2) . . ?
C16 C17 N5 118.9(2) . . ?
C17 C18 C19 119.2(2) . . ?
C17 C18 H18A 120.4 . . ?
C19 C18 H18A 120.4 . . ?
C18 C19 C14 121.3(3) . . ?
C18 C19 H19A 119.3 . . ?
C14 C19 H19A 119.3 . . ?
N6 C20 N5 111.9(2) . . ?
N6 C20 H20A 124.0 . . ?
N5 C20 H20A 124.0 . . ?
C22 C21 N6 110.1(2) . . ?
C22 C21 H21A 124.9 . . ?
N6 C21 H21A 124.9 . . ?
C21 C22 N5 106.4(2) . . ?
C21 C22 H22A 126.8 . . ?
N5 C22 H22A 126.8 . . ?
F1 C23 F2 111.4(4) . . ?
F1 C23 F3 90.2(3) . 6_565 ?
F2 C23 F3 97.4(2) . 6_565 ?
F1 C23 F3 90.2(3) . . ?
F2 C23 F3 97.4(2) . . ?
F3 C23 F3 164.0(5) 6_565 . ?
F1 C23 S1 124.1(3) . 6_565 ?
F2 C23 S1 119.6(3) . 6_565 ?
F3 C23 S1 104.1(3) 6_565 6_565 ?
F3 C23 S1 62.8(2) . 6_565 ?
F1 C23 S1 124.1(3) . . ?
F2 C23 S1 119.6(3) . . ?
F3 C23 S1 62.8(2) 6_565 . ?
F3 C23 S1 104.1(3) . . ?
S1 C23 S1 41.42(15) 6_565 . ?
F6 C24 F6 43.8(4) . 6 ?
F6 C24 F4 113.3(3) . . ?
F6 C24 F4 113.3(3) 6 . ?
F6 C24 F5 104.0(3) . . ?
F6 C24 F5 60.4(2) 6 . ?
F4 C24 F5 98.1(2) . . ?
F6 C24 F5 60.4(2) . 6 ?
F6 C24 F5 104.0(3) 6 6 ?
F4 C24 F5 98.1(2) . 6 ?
F5 C24 F5 161.1(4) . 6 ?
F6 C24 S2 132.0(3) . 6 ?
F6 C24 S2 117.9(3) 6 6 ?
F4 C24 S2 114.2(3) . 6 ?
F5 C24 S2 75.5(2) . 6 ?
F5 C24 S2 106.4(3) 6 6 ?
F6 C24 S2 117.9(3) . . ?
F6 C24 S2 132.0(3) 6 . ?
F4 C24 S2 114.2(3) . . ?
F5 C24 S2 106.4(3) . . ?
F5 C24 S2 75.5(2) 6 . ?
S2 C24 S2 31.32(10) 6 . ?
C26 C25 C30 121.5(4) . . ?
C26 C25 H25A 119.3 . . ?
C30 C25 H25A 119.3 . . ?
C25 C26 C27 120.3(4) . . ?
C25 C26 H26A 119.9 . . ?
C27 C26 H26A 119.9 . . ?
C28 C27 C26 120.7(4) . . ?
C28 C27 H27A 119.6 . . ?
C26 C27 H27A 119.6 . . ?
C27 C28 C29 118.6(3) . . ?
C27 C28 C32 122.5(4) . 5_666 ?
C29 C28 C32 118.9(3) . 5_666 ?
C28 C29 C30 120.5(3) . . ?
C28 C29 C29 120.4(4) . 5_666 ?
C30 C29 C29 119.2(4) . 5_666 ?
C25 C30 C29 118.4(3) . . ?
C25 C30 C31 122.6(3) . . ?
C29 C30 C31 119.0(3) . . ?
C32 C31 C30 121.0(3) . . ?
C32 C31 H31A 119.5 . . ?
C30 C31 H31A 119.5 . . ?
C31 C32 C28 121.6(3) . 5_666 ?
C31 C32 H32A 119.2 . . ?
C28 C32 H32A 119.2 5_666 . ?
C1 N1 C3 104.9(2) . . ?
C1 N1 Cd2 129.19(19) . . ?
C3 N1 Cd2 124.69(16) . . ?
C1 N2 C2 106.2(2) . . ?
C1 N2 C4 125.5(2) . . ?
C2 N2 C4 128.2(2) . . ?
C10 N3 N4 115.1(2) . . ?
C12 N4 N3 113.1(2) . . ?
C20 N5 C22 106.4(2) . . ?
C20 N5 C17 125.6(2) . . ?
C22 N5 C17 128.0(2) . . ?
C20 N6 C21 105.2(2) . . ?
C20 N6 Cd1 126.11(16) . . ?
C21 N6 Cd1 128.66(15) . . ?
S1 S1 O1 165.1(2) 6_565 . ?
S1 S1 O3 65.92(6) 6_565 . ?
O1 S1 O3 116.8(2) . . ?
S1 S1 O2 66.50(6) 6_565 . ?
O1 S1 O2 122.7(2) . . ?
O3 S1 O2 108.46(15) . . ?
S1 S1 C23 69.29(8) 6_565 . ?
O1 S1 C23 96.2(2) . . ?
O3 S1 C23 104.39(18) . . ?
O2 S1 C23 104.93(18) . . ?
S1 S1 F3 124.64(18) 6_565 6_565 ?
O1 S1 F3 41.4(2) . 6_565 ?
O3 S1 F3 129.5(2) . 6_565 ?
O2 S1 F3 121.0(2) . 6_565 ?
C23 S1 F3 55.57(18) . 6_565 ?
S2 S2 O5 69.32(6) 6 . ?
S2 S2 O6 169.15(15) 6 . ?
O5 S2 O6 106.01(16) . . ?
S2 S2 O4 70.83(5) 6 . ?
O5 S2 O4 117.40(15) . . ?
O6 S2 O4 119.52(16) . . ?
S2 S2 C24 74.34(5) 6 . ?
O5 S2 C24 109.64(16) . . ?
O6 S2 C24 98.89(16) . . ?
O4 S2 C24 103.46(17) . . ?
S2 S2 F5 119.00(12) 6 6 ?
O5 S2 F5 131.14(17) . 6 ?
O6 S2 F5 56.10(18) . 6 ?
O4 S2 F5 110.02(16) . 6 ?
C24 S2 F5 45.30(13) . 6 ?
O1 F3 C23 116.1(4) 6_565 . ?
O1 F3 S1 55.7(3) 6_565 6_565 ?
C23 F3 S1 61.6(2) . 6_565 ?
F6 F5 C24 51.8(2) 6 . ?
F6 F5 O6 141.8(3) 6 6 ?
C24 F5 O6 100.8(3) . 6 ?
F6 F5 S2 99.1(2) 6 6 ?
C24 F5 S2 59.2(2) . 6 ?
O6 F5 S2 44.16(15) 6 6 ?
F6 F6 C24 68.10(18) 6 . ?
F6 F6 F5 135.55(19) 6 6 ?
C24 F6 F5 67.8(2) . 6 ?
F3 O1 S1 82.8(3) 6_565 . ?
S1 O2 S1 47.01(13) 6_565 . ?
S1 O3 S1 48.17(13) 6_565 . ?
S1 O3 Cd2 135.89(15) 6_565 . ?
S1 O3 Cd2 135.89(15) . . ?
S2 O4 S2 38.35(11) 6 . ?
S2 O5 S2 41.36(12) . 6 ?
S2 O5 Cd1 156.22(10) . . ?
S2 O5 Cd1 156.22(10) 6 . ?
S2 O6 F5 79.7(2) . 6 ?

loop_
_geom_bond_atom_site_label_1
_geom_bond_atom_site_label_2
_geom_bond_distance
_geom_bond_site_symmetry_2
_geom_bond_publ_flag
Cd1 N6 2.2889(19) . ?
Cd1 N6 2.2889(19) 5 ?
Cd1 N6 2.2889(19) 2 ?
Cd1 N6 2.2889(19) 6 ?
Cd1 O5 2.426(2) 5 ?
Cd1 O5 2.426(2) . ?
Cd2 N1 2.308(2) 6_565 ?
Cd2 N1 2.308(2) . ?
Cd2 N1 2.308(2) 5_767 ?
Cd2 N1 2.308(2) 2_757 ?
Cd2 O3 2.375(3) 5_767 ?
Cd2 O3 2.375(3) . ?
C1 N1 1.314(3) . ?
C1 N2 1.359(3) . ?
C1 H1A 0.9300 . ?
C2 C3 1.342(4) . ?
C2 N2 1.377(3) . ?
C2 H2A 0.9300 . ?
C3 N1 1.381(3) . ?
C3 H3A 0.9300 . ?
C4 C5 1.378(3) . ?
C4 C9 1.381(3) . ?
C4 N2 1.431(3) . ?
C5 C6 1.383(3) . ?
C5 H5A 0.9300 . ?
C6 C7 1.394(4) . ?
C6 H6A 0.9300 . ?
C7 C8 1.399(3) . ?
C7 C10 1.496(3) . ?
C8 C9 1.378(3) . ?
C8 H8A 0.9300 . ?
C9 H9A 0.9300 . ?
C10 N3 1.280(3) . ?
C10 C11 1.500(4) . ?
C11 H11A 0.9600 . ?
C11 H11B 0.9600 . ?
C11 H11C 0.9600 . ?
C12 N4 1.288(3) . ?
C12 C14 1.491(3) . ?
C12 C13 1.494(3) . ?
C13 H13A 0.9600 . ?
C13 H13B 0.9600 . ?
C13 H13C 0.9600 . ?
C14 C19 1.395(4) . ?
C14 C15 1.395(3) . ?
C15 C16 1.384(3) . ?
C15 H15A 0.9300 . ?
C16 C17 1.386(3) . ?
C16 H16A 0.9300 . ?
C17 C18 1.382(3) . ?
C17 N5 1.435(3) . ?
C18 C19 1.387(3) . ?
C18 H18A 0.9300 . ?
C19 H19A 0.9300 . ?
C20 N6 1.314(3) . ?
C20 N5 1.356(3) . ?
C20 H20A 0.9300 . ?
C21 C22 1.347(4) . ?
C21 N6 1.382(3) . ?
C21 H21A 0.9300 . ?
C22 N5 1.380(3) . ?
C22 H22A 0.9300 . ?
C23 F1 1.290(5) . ?
C23 F2 1.301(5) . ?
C23 F3 1.591(4) 6_565 ?
C23 F3 1.591(4) . ?
C23 S1 1.697(5) 6_565 ?
C23 S1 1.697(5) . ?
C24 F6 1.249(4) . ?
C24 F6 1.249(4) 6 ?
C24 F4 1.327(4) . ?
C24 F5 1.472(4) . ?
C24 F5 1.472(4) 6 ?
C24 S2 1.779(4) 6 ?
C24 S2 1.779(4) . ?
C25 C26 1.365(6) . ?
C25 C30 1.390(5) . ?
C25 H25A 0.9300 . ?
C26 C27 1.406(6) . ?
C26 H26A 0.9300 . ?
C27 C28 1.387(6) . ?
C27 H27A 0.9300 . ?
C28 C29 1.413(5) . ?
C28 C32 1.421(5) 5_666 ?
C29 C30 1.426(5) . ?
C29 C29 1.431(7) 5_666 ?
C30 C31 1.432(5) . ?
C31 C32 1.359(5) . ?
C31 H31A 0.9300 . ?
C32 C28 1.421(5) 5_666 ?
C32 H32A 0.9300 . ?
N3 N4 1.404(3) . ?
S1 S1 1.200(3) 6_565 ?
S1 O1 1.429(4) . ?
S1 O3 1.471(3) . ?
S1 O2 1.505(3) . ?
S1 F3 1.716(4) 6_565 ?
S2 S2 0.961(2) 6 ?
S2 O5 1.360(2) . ?
S2 O6 1.420(3) . ?
S2 O4 1.462(3) . ?
S2 F5 2.005(4) 6 ?
F3 O1 1.145(5) 6_565 ?
F3 S1 1.716(4) 6_565 ?
F5 F6 1.382(5) 6 ?
F5 O6 1.691(5) 6 ?
F5 S2 2.005(4) 6 ?
F6 F6 0.932(7) 6 ?
F6 F5 1.382(5) 6 ?
O1 F3 1.145(5) 6_565 ?
O2 S1 1.505(3) 6_565 ?
O3 S1 1.471(3) 6_565 ?
O4 S2 1.462(3) 6 ?
O5 S2 1.360(2) 6 ?
O6 F5 1.691(5) 6 ?

loop_
_geom_torsion_atom_site_label_1
_geom_torsion_atom_site_label_2
_geom_torsion_atom_site_label_3
_geom_torsion_atom_site_label_4
_geom_torsion
_geom_torsion_site_symmetry_1
_geom_torsion_site_symmetry_2
_geom_torsion_site_symmetry_3
_geom_torsion_site_symmetry_4
_geom_torsion_publ_flag
N2 C2 C3 N1 0.0(3) . . . . ?
C9 C4 C5 C6 0.8(4) . . . . ?
N2 C4 C5 C6 -177.2(2) . . . . ?
C4 C5 C6 C7 0.6(4) . . . . ?
C5 C6 C7 C8 -1.2(4) . . . . ?
C5 C6 C7 C10 178.8(2) . . . . ?
C6 C7 C8 C9 0.5(4) . . . . ?
C10 C7 C8 C9 -179.5(2) . . . . ?
C7 C8 C9 C4 0.8(4) . . . . ?
C5 C4 C9 C8 -1.4(4) . . . . ?
N2 C4 C9 C8 176.5(2) . . . . ?
C6 C7 C10 N3 -179.7(2) . . . . ?
C8 C7 C10 N3 0.2(3) . . . . ?
C6 C7 C10 C11 0.7(4) . . . . ?
C8 C7 C10 C11 -179.4(2) . . . . ?
N4 C12 C14 C19 172.6(2) . . . . ?
C13 C12 C14 C19 -8.2(3) . . . . ?
N4 C12 C14 C15 -7.7(3) . . . . ?
C13 C12 C14 C15 171.5(2) . . . . ?
C19 C14 C15 C16 1.7(4) . . . . ?
C12 C14 C15 C16 -178.0(2) . . . . ?
C14 C15 C16 C17 -0.7(4) . . . . ?
C15 C16 C17 C18 -1.1(4) . . . . ?
C15 C16 C17 N5 177.5(2) . . . . ?
C16 C17 C18 C19 1.7(4) . . . . ?
N5 C17 C18 C19 -176.9(2) . . . . ?
C17 C18 C19 C14 -0.6(4) . . . . ?
C15 C14 C19 C18 -1.1(4) . . . . ?
C12 C14 C19 C18 178.7(2) . . . . ?
N6 C21 C22 N5 0.3(3) . . . . ?
C30 C25 C26 C27 0.000(1) . . . . ?
C25 C26 C27 C28 0.000(2) . . . . ?
C26 C27 C28 C29 0.000(1) . . . . ?
C26 C27 C28 C32 180.000(1) . . . 5_666 ?
C27 C28 C29 C30 0.0 . . . . ?
C32 C28 C29 C30 180.000(1) 5_666 . . . ?
C27 C28 C29 C29 180.000(1) . . . 5_666 ?
C32 C28 C29 C29 0.000(1) 5_666 . . 5_666 ?
C26 C25 C30 C29 0.000(1) . . . . ?
C26 C25 C30 C31 180.000(1) . . . . ?
C28 C29 C30 C25 0.0 . . . . ?
C29 C29 C30 C25 180.000(1) 5_666 . . . ?
C28 C29 C30 C31 180.0 . . . . ?
C29 C29 C30 C31 0.0 5_666 . . . ?
C25 C30 C31 C32 180.0 . . . . ?
C29 C30 C31 C32 0.0 . . . . ?
C30 C31 C32 C28 0.0 . . . 5_666 ?
N2 C1 N1 C3 0.0(3) . . . . ?
N2 C1 N1 Cd2 167.85(16) . . . . ?
C2 C3 N1 C1 0.0(3) . . . . ?
C2 C3 N1 Cd2 -168.53(19) . . . . ?
N1 Cd2 N1 C1 64.9(2) 6_565 . . . ?
N1 Cd2 N1 C1 9(100) 5_767 . . . ?
N1 Cd2 N1 C1 -115.1(2) 2_757 . . . ?
O3 Cd2 N1 C1 152.2(2) 5_767 . . . ?
O3 Cd2 N1 C1 -27.8(2) . . . . ?
N1 Cd2 N1 C3 -129.42(19) 6_565 . . . ?
N1 Cd2 N1 C3 175(100) 5_767 . . . ?
N1 Cd2 N1 C3 50.58(19) 2_757 . . . ?
O3 Cd2 N1 C3 -42.2(2) 5_767 . . . ?
O3 Cd2 N1 C3 137.8(2) . . . . ?
N1 C1 N2 C2 -0.1(3) . . . . ?
N1 C1 N2 C4 -177.7(2) . . . . ?
C3 C2 N2 C1 0.0(3) . . . . ?
C3 C2 N2 C4 177.6(2) . . . . ?
C5 C4 N2 C1 146.8(3) . . . . ?
C9 C4 N2 C1 -31.2(4) . . . . ?
C5 C4 N2 C2 -30.3(4) . . . . ?
C9 C4 N2 C2 151.7(3) . . . . ?
C7 C10 N3 N4 -178.39(19) . . . . ?
C11 C10 N3 N4 1.2(4) . . . . ?
C14 C12 N4 N3 -178.5(2) . . . . ?
C13 C12 N4 N3 2.4(3) . . . . ?
C10 N3 N4 C12 -172.6(2) . . . . ?
N6 C20 N5 C22 -0.1(3) . . . . ?
N6 C20 N5 C17 -179.6(2) . . . . ?
C21 C22 N5 C20 -0.1(3) . . . . ?
C21 C22 N5 C17 179.4(2) . . . . ?
C18 C17 N5 C20 137.0(3) . . . . ?
C16 C17 N5 C20 -41.7(3) . . . . ?
C18 C17 N5 C22 -42.5(4) . . . . ?
C16 C17 N5 C22 138.9(3) . . . . ?
N5 C20 N6 C21 0.3(3) . . . . ?
N5 C20 N6 Cd1 178.89(15) . . . . ?
C22 C21 N6 C20 -0.4(3) . . . . ?
C22 C21 N6 Cd1 -178.93(19) . . . . ?
N6 Cd1 N6 C20 31(62) 5 . . . ?
N6 Cd1 N6 C20 -107.8(2) 2 . . . ?
N6 Cd1 N6 C20 72.2(2) 6 . . . ?
O5 Cd1 N6 C20 165.3(2) 5 . . . ?
O5 Cd1 N6 C20 -14.7(2) . . . . ?
N6 Cd1 N6 C21 -151(62) 5 . . . ?
N6 Cd1 N6 C21 70.5(2) 2 . . . ?
N6 Cd1 N6 C21 -109.5(2) 6 . . . ?
O5 Cd1 N6 C21 -16.4(2) 5 . . . ?
O5 Cd1 N6 C21 163.6(2) . . . . ?
F1 C23 S1 S1 104.8(2) . . . 6_565 ?
F2 C23 S1 S1 -102.38(19) . . . 6_565 ?
F3 C23 S1 S1 174.8(3) 6_565 . . 6_565 ?
F3 C23 S1 S1 4.7(2) . . . 6_565 ?
F1 C23 S1 O1 -78.6(3) . . . . ?
F2 C23 S1 O1 74.2(3) . . . . ?
F3 C23 S1 O1 -8.6(3) 6_565 . . . ?
F3 C23 S1 O1 -178.6(3) . . . . ?
S1 C23 S1 O1 176.60(19) 6_565 . . . ?
F1 C23 S1 O3 161.63(17) . . . . ?
F2 C23 S1 O3 -45.57(19) . . . . ?
F3 C23 S1 O3 -128.4(2) 6_565 . . . ?
F3 C23 S1 O3 61.6(3) . . . . ?
S1 C23 S1 O3 56.81(13) 6_565 . . . ?
F1 C23 S1 O2 47.6(2) . . . . ?
F2 C23 S1 O2 -159.56(15) . . . . ?
F3 C23 S1 O2 117.6(2) 6_565 . . . ?
F3 C23 S1 O2 -52.4(3) . . . . ?
S1 C23 S1 O2 -57.18(13) 6_565 . . . ?
F1 C23 S1 F3 -70.0(2) . . . 6_565 ?
F2 C23 S1 F3 82.8(2) . . . 6_565 ?
F3 C23 S1 F3 -170.1(5) . . . 6_565 ?
S1 C23 S1 F3 -174.8(3) 6_565 . . 6_565 ?
F6 C24 S2 S2 125.9(3) . . . 6 ?
F6 C24 S2 S2 74.4(2) 6 . . 6 ?
F4 C24 S2 S2 -97.25(10) . . . 6 ?
F5 C24 S2 S2 9.8(2) . . . 6 ?
F5 C24 S2 S2 170.3(2) 6 . . 6 ?
F6 C24 S2 O5 -173.4(3) . . . . ?
F6 C24 S2 O5 135.1(3) 6 . . . ?
F4 C24 S2 O5 -36.56(13) . . . . ?
F5 C24 S2 O5 70.5(3) . . . . ?
F5 C24 S2 O5 -129.0(2) 6 . . . ?
S2 C24 S2 O5 60.70(11) 6 . . . ?
F6 C24 S2 O6 -62.8(3) . . . . ?
F6 C24 S2 O6 -114.3(3) 6 . . . ?
F4 C24 S2 O6 74.06(17) . . . . ?
F5 C24 S2 O6 -178.9(3) . . . . ?
F5 C24 S2 O6 -18.4(3) 6 . . . ?
S2 C24 S2 O6 171.31(15) 6 . . . ?
F6 C24 S2 O4 60.6(3) . . . . ?
F6 C24 S2 O4 9.1(3) 6 . . . ?
F4 C24 S2 O4 -162.55(9) . . . . ?
F5 C24 S2 O4 -55.5(3) . . . . ?
F5 C24 S2 O4 105.0(2) 6 . . . ?
S2 C24 S2 O4 -65.30(9) 6 . . . ?
F6 C24 S2 F5 -44.4(3) . . . 6 ?
F6 C24 S2 F5 -95.9(4) 6 . . 6 ?
F4 C24 S2 F5 92.5(2) . . . 6 ?
F5 C24 S2 F5 -160.5(5) . . . 6 ?
S2 C24 S2 F5 -170.3(2) 6 . . 6 ?
F1 C23 F3 O1 -140.8(5) . . . 6_565 ?
F2 C23 F3 O1 107.6(5) . . . 6_565 ?
F3 C23 F3 O1 -49(2) 6_565 . . 6_565 ?
S1 C23 F3 O1 -11.9(4) 6_565 . . 6_565 ?
S1 C23 F3 O1 -15.4(6) . . . 6_565 ?
F1 C23 F3 S1 -128.9(3) . . . 6_565 ?
F2 C23 F3 S1 119.5(3) . . . 6_565 ?
F3 C23 F3 S1 -37.3(19) 6_565 . . 6_565 ?
S1 C23 F3 S1 -3.53(18) . . . 6_565 ?
F6 C24 F5 F6 4.31(18) . . . 6 ?
F4 C24 F5 F6 -112.2(3) . . . 6 ?
F5 C24 F5 F6 36.5(14) 6 . . 6 ?
S2 C24 F5 F6 134.7(3) 6 . . 6 ?
S2 C24 F5 F6 129.5(3) . . . 6 ?
F6 C24 F5 O6 -145.9(3) . . . 6 ?
F6 C24 F5 O6 -150.2(4) 6 . . 6 ?
F4 C24 F5 O6 97.6(3) . . . 6 ?
F5 C24 F5 O6 -113.6(13) 6 . . 6 ?
S2 C24 F5 O6 -15.5(2) 6 . . 6 ?
S2 C24 F5 O6 -20.7(3) . . . 6 ?
F6 C24 F5 S2 -130.4(3) . . . 6 ?
F6 C24 F5 S2 -134.7(3) 6 . . 6 ?
F4 C24 F5 S2 113.0(3) . . . 6 ?
F5 C24 F5 S2 -98.2(14) 6 . . 6 ?
S2 C24 F5 S2 -5.25(13) . . . 6 ?
F4 C24 F6 F6 99.97(18) . . . 6 ?
F5 C24 F6 F6 -5.4(2) . . . 6 ?
F5 C24 F6 F6 -174.0(2) 6 . . 6 ?
S2 C24 F6 F6 -88.3(2) 6 . . 6 ?
S2 C24 F6 F6 -122.8(3) . . . 6 ?
F6 C24 F6 F5 174.0(2) 6 . . 6 ?
F4 C24 F6 F5 -86.1(2) . . . 6 ?
F5 C24 F6 F5 168.5(5) . . . 6 ?
S2 C24 F6 F5 85.6(3) 6 . . 6 ?
S2 C24 F6 F5 51.1(3) . . . 6 ?
S1 S1 O1 F3 23.2(10) 6_565 . . 6_565 ?
O3 S1 O1 F3 120.3(3) . . . 6_565 ?
O2 S1 O1 F3 -101.5(4) . . . 6_565 ?
C23 S1 O1 F3 10.7(4) . . . 6_565 ?
O1 S1 O2 S1 166.7(3) . . . 6_565 ?
O3 S1 O2 S1 -52.10(13) . . . 6_565 ?
C23 S1 O2 S1 59.00(14) . . . 6_565 ?
F3 S1 O2 S1 117.5(2) 6_565 . . 6_565 ?
O1 S1 O3 S1 -163.8(2) . . . 6_565 ?
O2 S1 O3 S1 52.43(14) . . . 6_565 ?
C23 S1 O3 S1 -59.04(14) . . . 6_565 ?
F3 S1 O3 S1 -116.0(2) 6_565 . . 6_565 ?
S1 S1 O3 Cd2 -117.46(17) 6_565 . . . ?
O1 S1 O3 Cd2 78.7(3) . . . . ?
O2 S1 O3 Cd2 -65.03(17) . . . . ?
C23 S1 O3 Cd2 -176.49(14) . . . . ?
F3 S1 O3 Cd2 126.5(3) 6_565 . . . ?
N1 Cd2 O3 S1 -83.62(15) 6_565 . . 6_565 ?
N1 Cd2 O3 S1 11.83(15) . . . 6_565 ?
N1 Cd2 O3 S1 -168.17(15) 5_767 . . 6_565 ?
N1 Cd2 O3 S1 96.38(15) 2_757 . . 6_565 ?
O3 Cd2 O3 S1 -64(100) 5_767 . . 6_565 ?
N1 Cd2 O3 S1 -11.83(15) 6_565 . . . ?
N1 Cd2 O3 S1 83.62(15) . . . . ?
N1 Cd2 O3 S1 -96.38(15) 5_767 . . . ?
N1 Cd2 O3 S1 168.17(15) 2_757 . . . ?
O3 Cd2 O3 S1 8(100) 5_767 . . . ?
O5 S2 O4 S2 -53.03(13) . . . 6 ?
O6 S2 O4 S2 176.40(17) . . . 6 ?
C24 S2 O4 S2 67.85(10) . . . 6 ?
F5 S2 O4 S2 114.81(14) 6 . . 6 ?
O6 S2 O5 S2 -169.68(15) . . . 6 ?
O4 S2 O5 S2 53.77(13) . . . 6 ?
C24 S2 O5 S2 -63.83(12) . . . 6 ?
F5 S2 O5 S2 -110.99(18) 6 . . 6 ?
S2 S2 O5 Cd1 -148.9(4) 6 . . . ?
O6 S2 O5 Cd1 41.4(4) . . . . ?
O4 S2 O5 Cd1 -95.2(4) . . . . ?
C24 S2 O5 Cd1 147.2(4) . . . . ?
F5 S2 O5 Cd1 100.1(4) 6 . . . ?
N6 Cd1 O5 S2 -72.9(4) . . . . ?
N6 Cd1 O5 S2 107.1(4) 5 . . . ?
N6 Cd1 O5 S2 15.1(4) 2 . . . ?
N6 Cd1 O5 S2 -164.9(4) 6 . . . ?
O5 Cd1 O5 S2 -118.9(4) 5 . . . ?
N6 Cd1 O5 S2 164.9(4) . . . 6 ?
N6 Cd1 O5 S2 -15.1(4) 5 . . 6 ?
N6 Cd1 O5 S2 -107.1(4) 2 . . 6 ?
N6 Cd1 O5 S2 72.9(4) 6 . . 6 ?
O5 Cd1 O5 S2 118.9(4) 5 . . 6 ?
S2 S2 O6 F5 66.2(8) 6 . . 6 ?
O5 S2 O6 F5 129.2(2) . . . 6 ?
O4 S2 O6 F5 -95.4(2) . . . 6 ?
C24 S2 O6 F5 15.7(2) . . . 6 ?
